data_4070338
loop_
_publ_author_name
'Johnson, Kevin R. D.'
'Hayes, Paul G.'

_publ_section_title
;
 Synthesis and Reactivity of Dialkyl Lutetium Complexes Supported by a
 Novel Bis(phosphinimine)carbazole Pincer Ligand
;
_journal_issue 21
_journal_name_full Organometallics
_journal_page_first 6352
_journal_paper_doi 10.1021/om900731x
_journal_volume 28
_journal_year 2009
_chemical_formula_moiety 'C56 H53 N3 P2, 2(C6 H6)'
_chemical_formula_sum 'C68 H65 N3 P2'
_chemical_formula_weight 986.17
_space_group_IT_number 2
_symmetry_cell_setting triclinic
_symmetry_Int_Tables_number 2
_symmetry_space_group_name_Hall '-P 1'
_symmetry_space_group_name_H-M 'P -1'
_atom_sites_solution_hydrogens geom
_atom_sites_solution_primary direct
_atom_sites_solution_secondary difmap
_audit_creation_method SHELXL-97
_cell_angle_alpha 77.5770(10)
_cell_angle_beta 80.3780(10)
_cell_angle_gamma 78.8940(10)
_cell_formula_units_Z 2
_cell_length_a 8.9413(6)
_cell_length_b 16.6229(12)
_cell_length_c 19.4273(14)
_cell_measurement_reflns_used 5883
_cell_measurement_temperature 173(2)
_cell_measurement_theta_max 0.00
_cell_measurement_theta_min 0.00
_cell_volume 2743.2(3)
_computing_cell_refinement 'Bruker SMART'
_computing_data_collection 'Bruker SMART'
_computing_data_reduction 'Bruker SAINT'
_computing_molecular_graphics 'Bruker SHELXTL'
_computing_publication_material 'Bruker SHELXTL'
_computing_structure_refinement 'SHELXL-97 (Sheldrick, 1997)'
_computing_structure_solution 'SHELXS-97 (Sheldrick, 1990)'
_diffrn_ambient_temperature 173(2)
_diffrn_measured_fraction_theta_full 0.998
_diffrn_measured_fraction_theta_max 0.998
_diffrn_measurement_device_type 'CCD area detector'
_diffrn_measurement_method 'phi and omega scans'
_diffrn_radiation_monochromator graphite
_diffrn_radiation_type MoK\a
_diffrn_radiation_wavelength 0.71073
_diffrn_reflns_av_R_equivalents 0.0452
_diffrn_reflns_av_sigmaI/netI 0.0469
_diffrn_reflns_limit_h_max 10
_diffrn_reflns_limit_h_min -10
_diffrn_reflns_limit_k_max 19
_diffrn_reflns_limit_k_min -19
_diffrn_reflns_limit_l_max 23
_diffrn_reflns_limit_l_min -23
_diffrn_reflns_number 33540
_diffrn_reflns_theta_full 25.03
_diffrn_reflns_theta_max 25.03
_diffrn_reflns_theta_min 1.82
_diffrn_source 'fine-focus sealed tube'
_exptl_absorpt_coefficient_mu 0.124
_exptl_absorpt_correction_T_max 0.7456
_exptl_absorpt_correction_T_min 0.6894
_exptl_absorpt_correction_type multi-scan
_exptl_absorpt_process_details 'SADABS: (Sheldrick 2004)'
_exptl_crystal_colour green
_exptl_crystal_density_diffrn 1.194
_exptl_crystal_density_meas 0
_exptl_crystal_density_method 'not measured'
_exptl_crystal_description needle
_exptl_crystal_F_000 1048
_exptl_crystal_size_max 0.25
_exptl_crystal_size_mid 0.14
_exptl_crystal_size_min 0.055
_refine_diff_density_max 0.470
_refine_diff_density_min -0.411
_refine_diff_density_rms 0.048
_refine_ls_extinction_method none
_refine_ls_goodness_of_fit_ref 1.033
_refine_ls_hydrogen_treatment constr
_refine_ls_matrix_type full
_refine_ls_number_parameters 664
_refine_ls_number_reflns 9677
_refine_ls_number_restraints 2
_refine_ls_restrained_S_all 1.042
_refine_ls_R_factor_all 0.0764
_refine_ls_R_factor_gt 0.0518
_refine_ls_shift/su_max 0.004
_refine_ls_shift/su_mean 0.000
_refine_ls_structure_factor_coef Fsqd
_refine_ls_weighting_details 'calc w=1/[\s^2^(Fo^2^)+(0.0612P)^2^+1.4561P] where P=(Fo^2^+2Fc^2^)/3'
_refine_ls_weighting_scheme calc
_refine_ls_wR_factor_gt 0.1232
_refine_ls_wR_factor_ref 0.1381
_reflns_number_gt 7085
_reflns_number_total 9677
_reflns_threshold_expression >2sigma(I)
_cod_data_source_file om900731x_si_002.cif
_cod_data_source_block ph09022
_cod_database_code 4070338

loop_
_symmetry_equiv_pos_as_xyz
'x, y, z'
'-x, -y, -z'

loop_
_atom_site_label
_atom_site_type_symbol
_atom_site_fract_x
_atom_site_fract_y
_atom_site_fract_z
_atom_site_U_iso_or_equiv
_atom_site_adp_type
_atom_site_occupancy
_atom_site_symmetry_multiplicity
_atom_site_calc_flag
_atom_site_refinement_flags
_atom_site_disorder_assembly
_atom_site_disorder_group
P2 P 0.73236(7) 0.02566(4) 0.31715(3) 0.02467(16) Uani 1 1 d . . .
P1 P 0.44960(7) 0.22968(4) 0.06425(3) 0.02550(16) Uani 1 1 d . . .
C12 C 0.6597(3) 0.07986(14) 0.08216(12) 0.0242(5) Uani 1 1 d . . .
C42 C 0.5273(3) 0.03599(15) 0.31554(12) 0.0266(5) Uani 1 1 d . . .
C8 C 0.8171(3) -0.02553(14) 0.24414(12) 0.0254(5) Uani 1 1 d . . .
C2 C 0.5705(3) 0.12202(15) -0.03049(13) 0.0297(6) Uani 1 1 d . . .
H2 H 0.5056 0.1594 -0.0615 0.036 Uiso 1 1 calc R . .
C21 C 0.2504(3) 0.22124(14) 0.06336(12) 0.0262(5) Uani 1 1 d . . .
C15 C 0.4852(3) 0.31846(15) -0.00512(13) 0.0269(5) Uani 1 1 d . . .
C11 C 0.7571(3) 0.01056(14) 0.05881(12) 0.0261(5) Uani 1 1 d . . .
C7 C 0.9254(3) -0.09851(15) 0.25147(13) 0.0302(6) Uani 1 1 d . . .
H7 H 0.9573 -0.1212 0.2969 0.036 Uiso 1 1 calc R . .
C10 C 0.8329(3) -0.03582(15) 0.11899(12) 0.0265(5) Uani 1 1 d . . .
C1 C 0.5672(3) 0.13828(14) 0.03731(12) 0.0259(5) Uani 1 1 d . . .
C48 C 0.7808(3) 0.16439(15) 0.35080(13) 0.0304(6) Uani 1 1 d . . .
C26 C 0.1719(3) 0.18327(15) 0.12642(13) 0.0322(6) Uani 1 1 d . . .
H26 H 0.2247 0.1612 0.1667 0.039 Uiso 1 1 calc R . .
C28 C 0.5320(3) 0.29823(16) 0.23070(14) 0.0337(6) Uani 1 1 d . . .
H28 H 0.6343 0.2687 0.2288 0.040 Uiso 1 1 calc R . .
C9 C 0.7743(3) 0.00628(14) 0.17602(12) 0.0243(5) Uani 1 1 d . . .
C32 C 0.2904(3) 0.33678(15) 0.18661(13) 0.0300(6) Uani 1 1 d . . .
H32 H 0.2237 0.3337 0.1543 0.036 Uiso 1 1 calc R . .
C36 C 0.7765(3) -0.04664(15) 0.39815(13) 0.0294(6) Uani 1 1 d . . .
C22 C 0.1721(3) 0.25189(16) 0.00445(13) 0.0320(6) Uani 1 1 d . . .
H22 H 0.2243 0.2767 -0.0394 0.038 Uiso 1 1 calc R . .
C4 C 0.7590(3) -0.00129(15) -0.01024(12) 0.0295(6) Uani 1 1 d . . .
H4 H 0.8255 -0.0472 -0.0265 0.035 Uiso 1 1 calc R . .
C3 C 0.6642(3) 0.05362(15) -0.05524(13) 0.0305(6) Uani 1 1 d . . .
C31 C 0.2395(3) 0.38794(16) 0.23628(13) 0.0331(6) Uani 1 1 d . . .
H31 H 0.1384 0.4190 0.2373 0.040 Uiso 1 1 calc R . .
C6 C 0.9891(3) -0.13972(15) 0.19533(14) 0.0329(6) Uani 1 1 d . . .
C25 C 0.0180(3) 0.17725(17) 0.13127(15) 0.0371(6) Uani 1 1 d . . .
H25 H -0.0343 0.1509 0.1744 0.044 Uiso 1 1 calc R . .
C29 C 0.4796(3) 0.34871(16) 0.28044(14) 0.0367(6) Uani 1 1 d . . .
H29 H 0.5459 0.3519 0.3128 0.044 Uiso 1 1 calc R . .
C27 C 0.4378(3) 0.28957(15) 0.18293(13) 0.0274(5) Uani 1 1 d . . .
C53 C 0.8604(3) 0.23211(16) 0.33082(15) 0.0366(6) Uani 1 1 d . . .
H53 H 0.9259 0.2385 0.2868 0.044 Uiso 1 1 calc R . .
C49 C 0.6880(3) 0.15792(18) 0.41699(14) 0.0387(6) Uani 1 1 d . . .
H49 H 0.6329 0.1124 0.4329 0.046 Uiso 1 1 calc R . .
C23 C 0.0175(3) 0.24622(17) 0.00982(15) 0.0375(6) Uani 1 1 d . . .
H23 H -0.0360 0.2675 -0.0303 0.045 Uiso 1 1 calc R . .
C18 C 0.5449(3) 0.46147(18) -0.10367(15) 0.0430(7) Uani 1 1 d . . .
H18 H 0.5645 0.5097 -0.1379 0.052 Uiso 1 1 calc R . .
C16 C 0.6194(3) 0.31736(17) -0.05283(14) 0.0358(6) Uani 1 1 d . . .
H16 H 0.6924 0.2675 -0.0519 0.043 Uiso 1 1 calc R . .
C47 C 0.4376(3) 0.11382(17) 0.31739(12) 0.0325(6) Uani 1 1 d . . .
H47 H 0.4828 0.1587 0.3233 0.039 Uiso 1 1 calc R . .
C30 C 0.3321(3) 0.39507(16) 0.28449(14) 0.0346(6) Uani 1 1 d . . .
C20 C 0.3828(3) 0.39333(16) -0.00694(14) 0.0361(6) Uani 1 1 d . . .
H20 H 0.2907 0.3958 0.0256 0.043 Uiso 1 1 calc R . .
C5 C 0.9416(3) -0.10842(15) 0.12949(14) 0.0324(6) Uani 1 1 d . . .
H5 H 0.9831 -0.1363 0.0910 0.039 Uiso 1 1 calc R . .
C13 C 0.6615(3) 0.04063(17) -0.12928(13) 0.0391(6) Uani 1 1 d . . .
H13A H 0.7666 0.0232 -0.1510 0.059 Uiso 1 1 calc R . .
H13B H 0.6163 0.0929 -0.1579 0.059 Uiso 1 1 calc R . .
H13C H 0.5996 -0.0027 -0.1272 0.059 Uiso 1 1 calc R . .
C45 C 0.2156(3) 0.0619(2) 0.30332(14) 0.0443(7) Uani 1 1 d . . .
H45 H 0.1090 0.0706 0.2993 0.053 Uiso 1 1 calc R . .
C14 C 1.1056(3) -0.21884(18) 0.20756(16) 0.0484(8) Uani 1 1 d . . .
H14A H 1.0544 -0.2674 0.2135 0.073 Uiso 1 1 calc R . .
H14B H 1.1518 -0.2214 0.2505 0.073 Uiso 1 1 calc R . .
H14C H 1.1861 -0.2189 0.1666 0.073 Uiso 1 1 calc R . .
C43 C 0.4591(3) -0.02942(18) 0.30709(13) 0.0362(6) Uani 1 1 d . . .
H43 H 0.5193 -0.0828 0.3049 0.043 Uiso 1 1 calc R . .
C19 C 0.4137(3) 0.46410(17) -0.05557(16) 0.0431(7) Uani 1 1 d . . .
H19 H 0.3435 0.5149 -0.0557 0.052 Uiso 1 1 calc R . .
C46 C 0.2820(3) 0.12655(19) 0.31060(13) 0.0397(7) Uani 1 1 d . . .
H46 H 0.2218 0.1802 0.3110 0.048 Uiso 1 1 calc R . .
C37 C 0.9148(3) -0.04588(19) 0.42150(15) 0.0436(7) Uani 1 1 d . . .
H37 H 0.9802 -0.0077 0.3957 0.052 Uiso 1 1 calc R . .
C41 C 0.6819(3) -0.10095(18) 0.43802(15) 0.0448(7) Uani 1 1 d . . .
H41 H 0.5853 -0.1010 0.4238 0.054 Uiso 1 1 calc R . .
C33 C 0.2782(4) 0.44835(18) 0.34134(15) 0.0465(7) Uani 1 1 d . . .
H33 H 0.3642 0.4785 0.3422 0.056 Uiso 1 1 calc R . .
C17 C 0.6477(3) 0.38828(18) -0.10172(15) 0.0438(7) Uani 1 1 d . . .
H17 H 0.7394 0.3864 -0.1344 0.053 Uiso 1 1 calc R . .
C50 C 0.6752(3) 0.2165(2) 0.45950(16) 0.0495(8) Uani 1 1 d D A .
H50 H 0.6117 0.2098 0.5040 0.059 Uiso 1 1 calc R . .
C51 C 0.7510(4) 0.2839(2) 0.43961(18) 0.0556(9) Uani 1 1 d . . .
C44 C 0.3027(3) -0.0162(2) 0.30184(14) 0.0450(7) Uani 1 1 d . . .
H44 H 0.2555 -0.0610 0.2972 0.054 Uiso 1 1 calc R . .
C24 C -0.0586(3) 0.20979(17) 0.07308(15) 0.0401(7) Uani 1 1 d . . .
H24 H -0.1648 0.2071 0.0765 0.048 Uiso 1 1 calc R . .
C52 C 0.8450(3) 0.29032(18) 0.37459(18) 0.0511(8) Uani 1 1 d D A .
H52 H 0.9003 0.3358 0.3596 0.061 Uiso 1 1 calc R . .
C38 C 0.9577(4) -0.1006(2) 0.48219(16) 0.0533(8) Uani 1 1 d . . .
H38 H 1.0528 -0.1001 0.4977 0.064 Uiso 1 1 calc R . .
C39 C 0.8636(4) -0.1553(2) 0.51986(15) 0.0518(8) Uani 1 1 d . . .
H39 H 0.8940 -0.1933 0.5610 0.062 Uiso 1 1 calc R . .
C40 C 0.7260(4) -0.1550(2) 0.49815(16) 0.0573(9) Uani 1 1 d . . .
H40 H 0.6602 -0.1925 0.5248 0.069 Uiso 1 1 calc R . .
C34 C 0.1391(5) 0.5141(2) 0.3268(2) 0.0784(12) Uani 1 1 d . . .
H34A H 0.1606 0.5498 0.2803 0.118 Uiso 1 1 calc R . .
H34B H 0.1156 0.5482 0.3638 0.118 Uiso 1 1 calc R . .
H34C H 0.0509 0.4870 0.3269 0.118 Uiso 1 1 calc R . .
C35 C 0.2528(5) 0.3932(2) 0.41404(18) 0.0778(12) Uani 1 1 d . . .
H35A H 0.1704 0.3615 0.4152 0.117 Uiso 1 1 calc R . .
H35B H 0.2239 0.4280 0.4505 0.117 Uiso 1 1 calc R . .
H35C H 0.3478 0.3544 0.4234 0.117 Uiso 1 1 calc R . .
C5A C 0.8411(4) 0.5411(2) 0.20231(19) 0.0627(9) Uani 1 1 d . . .
H5A H 0.7984 0.5761 0.2358 0.075 Uiso 1 1 calc R . .
C4A C 0.9404(4) 0.5684(2) 0.14454(19) 0.0577(9) Uani 1 1 d . . .
H4A H 0.9672 0.6224 0.1380 0.069 Uiso 1 1 calc R . .
C3A C 1.0015(4) 0.5185(2) 0.09589(18) 0.0583(9) Uani 1 1 d . . .
H3A H 1.0707 0.5378 0.0557 0.070 Uiso 1 1 calc R . .
C2A C 0.9625(4) 0.4405(2) 0.10543(19) 0.0596(9) Uani 1 1 d . . .
H2A H 1.0042 0.4057 0.0717 0.072 Uiso 1 1 calc R . .
C1A C 0.8633(4) 0.4131(2) 0.1638(2) 0.0657(10) Uani 1 1 d . . .
H1A H 0.8363 0.3591 0.1707 0.079 Uiso 1 1 calc R . .
C6A C 0.8033(4) 0.4636(3) 0.2119(2) 0.0688(10) Uani 1 1 d . . .
H6A H 0.7345 0.4445 0.2523 0.083 Uiso 1 1 calc R . .
C2B C 0.6479(5) 0.7586(3) 0.2395(3) 0.0960(15) Uani 1 1 d . . .
H2B H 0.6891 0.8020 0.2058 0.115 Uiso 1 1 calc R . .
C1B C 0.5423(5) 0.7201(3) 0.2224(3) 0.0920(14) Uani 1 1 d . . .
H1B H 0.5087 0.7370 0.1768 0.110 Uiso 1 1 calc R . .
C6B C 0.4842(5) 0.6574(3) 0.2700(2) 0.0813(12) Uani 1 1 d . . .
H6B H 0.4112 0.6302 0.2576 0.098 Uiso 1 1 calc R . .
C5B C 0.5314(5) 0.6334(3) 0.3363(2) 0.0825(12) Uani 1 1 d . . .
H5B H 0.4898 0.5902 0.3702 0.099 Uiso 1 1 calc R . .
C3B C 0.6955(6) 0.7347(3) 0.3061(3) 0.0937(14) Uani 1 1 d . . .
H3B H 0.7680 0.7624 0.3183 0.112 Uiso 1 1 calc R . .
C4B C 0.6401(6) 0.6726(3) 0.3535(3) 0.0959(14) Uani 1 1 d . . .
H4B H 0.6751 0.6555 0.3988 0.115 Uiso 1 1 calc R . .
N3 N 0.7982(2) 0.10981(12) 0.30365(10) 0.0277(5) Uani 1 1 d . . .
N2 N 0.6719(2) 0.07611(12) 0.15263(10) 0.0251(4) Uani 1 1 d . . .
H2C H 0.6220 0.1126 0.1786 0.030 Uiso 1 1 calc R . .
N1 N 0.4956(2) 0.23173(12) 0.13849(10) 0.0289(5) Uani 1 1 d . . .
C54 C 0.7189(11) 0.3418(5) 0.4945(5) 0.054(2) Uiso 0.535(15) 1 d PD A 1
H54 H 0.6211 0.3368 0.5275 0.065 Uiso 0.535(15) 1 calc PR A 1
C55 C 0.8511(10) 0.3357(6) 0.5301(5) 0.072(3) Uiso 0.535(15) 1 d P A 1
H55A H 0.8687 0.2807 0.5610 0.107 Uiso 0.535(15) 1 calc PR A 1
H55B H 0.8325 0.3793 0.5588 0.107 Uiso 0.535(15) 1 calc PR A 1
H55C H 0.9417 0.3429 0.4947 0.107 Uiso 0.535(15) 1 calc PR A 1
C56 C 0.7284(15) 0.4357(6) 0.4498(5) 0.091(3) Uiso 0.535(15) 1 d P A 1
H56A H 0.7070 0.4749 0.4827 0.136 Uiso 0.535(15) 1 calc PR A 1
H56B H 0.6524 0.4512 0.4163 0.136 Uiso 0.535(15) 1 calc PR A 1
H56C H 0.8316 0.4376 0.4235 0.136 Uiso 0.535(15) 1 calc PR A 1
C54D C 0.7497(15) 0.3541(8) 0.4796(7) 0.084(4) Uiso 0.465(15) 1 d PD A 2
H54D H 0.8451 0.3751 0.4537 0.101 Uiso 0.465(15) 1 calc PR A 2
C55D C 0.8160(12) 0.3043(7) 0.5563(6) 0.072(3) Uiso 0.465(15) 1 d P A 2
H55D H 0.7944 0.3423 0.5902 0.108 Uiso 0.465(15) 1 calc PR A 2
H55E H 0.9272 0.2860 0.5472 0.108 Uiso 0.465(15) 1 calc PR A 2
H55F H 0.7650 0.2556 0.5761 0.108 Uiso 0.465(15) 1 calc PR A 2
C56D C 0.6491(18) 0.4226(7) 0.4650(6) 0.095(4) Uiso 0.465(15) 1 d P A 2
H56D H 0.6716 0.4487 0.4150 0.142 Uiso 0.465(15) 1 calc PR A 2
H56E H 0.6556 0.4615 0.4954 0.142 Uiso 0.465(15) 1 calc PR A 2
H56F H 0.5452 0.4084 0.4738 0.142 Uiso 0.465(15) 1 calc PR A 2

loop_
_atom_site_aniso_label
_atom_site_aniso_U_11
_atom_site_aniso_U_22
_atom_site_aniso_U_33
_atom_site_aniso_U_23
_atom_site_aniso_U_13
_atom_site_aniso_U_12
P2 0.0210(3) 0.0299(3) 0.0232(3) -0.0053(3) -0.0044(2) -0.0029(3)
P1 0.0235(3) 0.0270(3) 0.0257(3) -0.0042(3) -0.0054(3) -0.0025(3)
C12 0.0254(12) 0.0264(13) 0.0219(12) -0.0049(10) -0.0003(10) -0.0090(10)
C42 0.0238(12) 0.0371(14) 0.0178(12) -0.0028(10) -0.0028(9) -0.0052(11)
C8 0.0233(12) 0.0268(13) 0.0252(13) -0.0034(10) -0.0019(10) -0.0051(10)
C2 0.0332(13) 0.0304(14) 0.0264(13) -0.0028(11) -0.0081(11) -0.0071(11)
C21 0.0257(12) 0.0264(13) 0.0269(13) -0.0052(10) -0.0050(10) -0.0040(10)
C15 0.0243(12) 0.0286(13) 0.0296(13) -0.0039(11) -0.0082(10) -0.0066(10)
C11 0.0271(12) 0.0266(13) 0.0246(13) -0.0054(10) -0.0005(10) -0.0063(10)
C7 0.0282(13) 0.0315(14) 0.0297(14) -0.0026(11) -0.0067(11) -0.0027(11)
C10 0.0259(12) 0.0277(13) 0.0257(13) -0.0055(10) -0.0012(10) -0.0056(10)
C1 0.0255(12) 0.0267(13) 0.0254(13) -0.0027(10) -0.0046(10) -0.0056(10)
C48 0.0234(12) 0.0336(14) 0.0367(15) -0.0112(12) -0.0119(11) 0.0011(11)
C26 0.0370(14) 0.0317(14) 0.0285(14) -0.0031(11) -0.0065(11) -0.0080(11)
C28 0.0282(13) 0.0352(15) 0.0394(15) -0.0086(12) -0.0108(11) -0.0022(11)
C9 0.0214(12) 0.0233(12) 0.0277(13) -0.0047(10) -0.0018(10) -0.0036(9)
C32 0.0307(13) 0.0299(14) 0.0319(14) -0.0065(11) -0.0117(11) -0.0033(11)
C36 0.0287(13) 0.0341(14) 0.0247(13) -0.0066(11) -0.0049(10) -0.0012(11)
C22 0.0316(14) 0.0359(15) 0.0290(14) -0.0031(11) -0.0054(11) -0.0087(11)
C4 0.0330(13) 0.0291(13) 0.0264(14) -0.0083(11) 0.0007(11) -0.0055(11)
C3 0.0367(14) 0.0328(14) 0.0240(13) -0.0053(11) -0.0025(11) -0.0115(11)
C31 0.0297(13) 0.0312(14) 0.0376(15) -0.0080(12) -0.0049(11) -0.0007(11)
C6 0.0314(14) 0.0274(14) 0.0365(15) -0.0048(11) -0.0037(11) 0.0013(11)
C25 0.0371(15) 0.0380(15) 0.0369(15) -0.0050(12) 0.0015(12) -0.0161(12)
C29 0.0394(15) 0.0386(15) 0.0377(16) -0.0101(12) -0.0145(12) -0.0084(12)
C27 0.0279(13) 0.0260(13) 0.0286(13) -0.0041(10) -0.0058(10) -0.0048(10)
C53 0.0302(14) 0.0346(15) 0.0487(17) -0.0090(13) -0.0157(12) -0.0041(11)
C49 0.0332(14) 0.0471(17) 0.0396(16) -0.0176(13) -0.0094(12) -0.0008(12)
C23 0.0342(15) 0.0407(16) 0.0407(16) -0.0037(13) -0.0145(12) -0.0100(12)
C18 0.0503(18) 0.0359(16) 0.0429(17) 0.0033(13) -0.0081(14) -0.0175(14)
C16 0.0284(13) 0.0381(15) 0.0403(16) -0.0063(12) -0.0012(12) -0.0078(11)
C47 0.0277(13) 0.0442(16) 0.0240(13) -0.0052(11) -0.0033(10) -0.0034(11)
C30 0.0419(15) 0.0304(14) 0.0332(15) -0.0078(11) -0.0042(12) -0.0090(12)
C20 0.0298(14) 0.0332(15) 0.0417(16) -0.0011(12) -0.0040(12) -0.0033(11)
C5 0.0326(14) 0.0290(14) 0.0346(15) -0.0102(11) -0.0015(11) -0.0002(11)
C13 0.0517(17) 0.0384(16) 0.0300(15) -0.0088(12) -0.0092(13) -0.0077(13)
C45 0.0245(14) 0.076(2) 0.0275(15) -0.0010(14) -0.0016(11) -0.0089(15)
C14 0.0476(17) 0.0404(17) 0.0505(18) -0.0105(14) -0.0094(14) 0.0139(14)
C43 0.0318(14) 0.0474(17) 0.0329(15) -0.0114(13) -0.0031(11) -0.0118(12)
C19 0.0410(16) 0.0326(15) 0.0524(18) 0.0017(13) -0.0125(14) -0.0035(12)
C46 0.0257(13) 0.0563(18) 0.0301(15) -0.0013(13) -0.0025(11) 0.0014(13)
C37 0.0367(15) 0.0536(18) 0.0416(17) -0.0005(14) -0.0162(13) -0.0099(13)
C41 0.0345(15) 0.0545(19) 0.0401(17) 0.0075(14) -0.0084(13) -0.0101(13)
C33 0.0534(18) 0.0465(18) 0.0443(18) -0.0190(14) -0.0072(14) -0.0068(14)
C17 0.0400(16) 0.0452(17) 0.0441(17) -0.0040(14) 0.0052(13) -0.0164(13)
C50 0.0468(18) 0.063(2) 0.0444(18) -0.0255(16) -0.0119(14) -0.0010(16)
C51 0.059(2) 0.059(2) 0.057(2) -0.0320(17) -0.0241(17) 0.0060(17)
C44 0.0371(16) 0.071(2) 0.0340(16) -0.0117(15) -0.0046(12) -0.0255(15)
C24 0.0283(14) 0.0444(17) 0.0516(18) -0.0107(14) -0.0044(13) -0.0145(12)
C52 0.0482(18) 0.0383(17) 0.078(2) -0.0169(16) -0.0325(17) -0.0058(14)
C38 0.0503(19) 0.064(2) 0.0474(19) -0.0055(16) -0.0281(16) -0.0012(16)
C39 0.0554(19) 0.061(2) 0.0279(16) 0.0020(14) -0.0090(14) 0.0096(16)
C40 0.0487(19) 0.064(2) 0.0445(19) 0.0163(16) -0.0032(15) -0.0069(16)
C34 0.087(3) 0.073(3) 0.085(3) -0.050(2) -0.022(2) 0.015(2)
C35 0.112(3) 0.077(3) 0.043(2) -0.0217(19) 0.006(2) -0.016(2)
C5A 0.053(2) 0.075(3) 0.056(2) -0.0148(19) -0.0078(17) 0.0060(18)
C4A 0.056(2) 0.051(2) 0.062(2) 0.0021(17) -0.0176(18) -0.0045(16)
C3A 0.0426(18) 0.077(3) 0.048(2) -0.0009(18) -0.0043(15) -0.0068(17)
C2A 0.0428(18) 0.071(2) 0.067(2) -0.0216(19) -0.0203(17) 0.0070(17)
C1A 0.052(2) 0.057(2) 0.086(3) 0.004(2) -0.025(2) -0.0095(17)
C6A 0.050(2) 0.085(3) 0.058(2) 0.011(2) -0.0003(17) -0.013(2)
C2B 0.073(3) 0.058(3) 0.136(5) 0.013(3) 0.006(3) -0.011(2)
C1B 0.060(2) 0.080(3) 0.121(4) 0.025(3) -0.022(2) -0.014(2)
C6B 0.064(2) 0.081(3) 0.093(3) 0.000(2) -0.011(2) -0.018(2)
C5B 0.089(3) 0.083(3) 0.078(3) -0.018(2) 0.008(2) -0.035(2)
C3B 0.092(3) 0.070(3) 0.125(4) -0.024(3) 0.002(3) -0.035(3)
C4B 0.116(4) 0.107(4) 0.079(3) -0.031(3) 0.001(3) -0.049(3)
N3 0.0255(10) 0.0308(11) 0.0277(11) -0.0076(9) -0.0037(8) -0.0042(9)
N2 0.0261(10) 0.0263(11) 0.0220(11) -0.0069(8) -0.0022(8) -0.0002(8)
N1 0.0276(11) 0.0295(11) 0.0302(11) -0.0084(9) -0.0087(9) 0.0011(9)

loop_
_atom_type_symbol
_atom_type_description
_atom_type_scat_dispersion_real
_atom_type_scat_dispersion_imag
_atom_type_scat_source
C C 0.0033 0.0016 'International Tables Vol C Tables 4.2.6.8 and 6.1.1.4'
H H 0.0000 0.0000 'International Tables Vol C Tables 4.2.6.8 and 6.1.1.4'
N N 0.0061 0.0033 'International Tables Vol C Tables 4.2.6.8 and 6.1.1.4'
P P 0.1023 0.0942 'International Tables Vol C Tables 4.2.6.8 and 6.1.1.4'

loop_
_geom_angle_atom_site_label_1
_geom_angle_atom_site_label_2
_geom_angle_atom_site_label_3
_geom_angle
N3 P2 C8 106.78(11)
N3 P2 C42 115.89(11)
C8 P2 C42 103.90(11)
N3 P2 C36 115.14(11)
C8 P2 C36 107.26(11)
C42 P2 C36 106.97(11)
N1 P1 C1 105.28(11)
N1 P1 C15 115.18(11)
C1 P1 C15 107.65(11)
N1 P1 C21 116.15(11)
C1 P1 C21 107.54(11)
C15 P1 C21 104.61(11)
N2 C12 C1 129.3(2)
N2 C12 C11 108.9(2)
C1 C12 C11 121.8(2)
C47 C42 C43 119.1(2)
C47 C42 P2 118.31(19)
C43 C42 P2 122.39(19)
C7 C8 C9 116.5(2)
C7 C8 P2 122.90(18)
C9 C8 P2 120.57(17)
C1 C2 C3 123.5(2)
C1 C2 H2 118.2
C3 C2 H2 118.2
C22 C21 C26 118.8(2)
C22 C21 P1 124.02(19)
C26 C21 P1 117.17(18)
C16 C15 C20 118.1(2)
C16 C15 P1 122.09(19)
C20 C15 P1 119.49(19)
C4 C11 C12 119.4(2)
C4 C11 C10 134.3(2)
C12 C11 C10 106.2(2)
C6 C7 C8 123.2(2)
C6 C7 H7 118.4
C8 C7 H7 118.4
C5 C10 C9 119.5(2)
C5 C10 C11 133.9(2)
C9 C10 C11 106.7(2)
C2 C1 C12 116.3(2)
C2 C1 P1 121.08(18)
C12 C1 P1 122.65(18)
N3 C48 C53 117.9(2)
N3 C48 C49 125.5(2)
C53 C48 C49 116.6(2)
C25 C26 C21 121.0(2)
C25 C26 H26 119.5
C21 C26 H26 119.5
C29 C28 C27 121.4(2)
C29 C28 H28 119.3
C27 C28 H28 119.3
N2 C9 C8 129.8(2)
N2 C9 C10 108.8(2)
C8 C9 C10 121.3(2)
C31 C32 C27 121.5(2)
C31 C32 H32 119.3
C27 C32 H32 119.3
C41 C36 C37 118.4(2)
C41 C36 P2 124.56(19)
C37 C36 P2 117.0(2)
C23 C22 C21 119.9(2)
C23 C22 H22 120.0
C21 C22 H22 120.0
C3 C4 C11 120.3(2)
C3 C4 H4 119.8
C11 C4 H4 119.8
C4 C3 C2 118.6(2)
C4 C3 C13 121.1(2)
C2 C3 C13 120.3(2)
C32 C31 C30 121.7(2)
C32 C31 H31 119.1
C30 C31 H31 119.1
C5 C6 C7 119.0(2)
C5 C6 C14 120.8(2)
C7 C6 C14 120.1(2)
C24 C25 C26 119.4(2)
C24 C25 H25 120.3
C26 C25 H25 120.3
C28 C29 C30 121.9(2)
C28 C29 H29 119.1
C30 C29 H29 119.1
C32 C27 N1 125.7(2)
C32 C27 C28 116.6(2)
N1 C27 C28 117.6(2)
C52 C53 C48 120.9(3)
C52 C53 H53 119.6
C48 C53 H53 119.6
C50 C49 C48 121.3(3)
C50 C49 H49 119.3
C48 C49 H49 119.3
C24 C23 C22 120.3(2)
C24 C23 H23 119.9
C22 C23 H23 119.9
C19 C18 C17 119.2(3)
C19 C18 H18 120.4
C17 C18 H18 120.4
C17 C16 C15 120.5(3)
C17 C16 H16 119.8
C15 C16 H16 119.8
C42 C47 C46 120.5(3)
C42 C47 H47 119.8
C46 C47 H47 119.8
C31 C30 C29 116.9(2)
C31 C30 C33 123.2(2)
C29 C30 C33 119.9(2)
C19 C20 C15 120.7(2)
C19 C20 H20 119.6
C15 C20 H20 119.6
C6 C5 C10 120.4(2)
C6 C5 H5 119.8
C10 C5 H5 119.8
C3 C13 H13A 109.5
C3 C13 H13B 109.5
H13A C13 H13B 109.5
C3 C13 H13C 109.5
H13A C13 H13C 109.5
H13B C13 H13C 109.5
C46 C45 C44 120.4(3)
C46 C45 H45 119.8
C44 C45 H45 119.8
C6 C14 H14A 109.5
C6 C14 H14B 109.5
H14A C14 H14B 109.5
C6 C14 H14C 109.5
H14A C14 H14C 109.5
H14B C14 H14C 109.5
C44 C43 C42 119.7(3)
C44 C43 H43 120.1
C42 C43 H43 120.1
C18 C19 C20 120.5(3)
C18 C19 H19 119.7
C20 C19 H19 119.7
C45 C46 C47 120.0(3)
C45 C46 H46 120.0
C47 C46 H46 120.0
C38 C37 C36 120.2(3)
C38 C37 H37 119.9
C36 C37 H37 119.9
C40 C41 C36 120.7(3)
C40 C41 H41 119.7
C36 C41 H41 119.7
C34 C33 C35 111.6(3)
C34 C33 C30 114.2(2)
C35 C33 C30 110.3(2)
C34 C33 H33 106.8
C35 C33 H33 106.8
C30 C33 H33 106.8
C18 C17 C16 120.9(3)
C18 C17 H17 119.5
C16 C17 H17 119.5
C51 C50 C49 122.3(3)
C51 C50 H50 118.8
C49 C50 H50 118.8
C50 C51 C52 116.8(3)
C50 C51 C54D 129.2(6)
C52 C51 C54D 114.0(6)
C50 C51 C54 113.8(5)
C52 C51 C54 129.4(5)
C54D C51 C54 15.4(6)
C45 C44 C43 120.2(3)
C45 C44 H44 119.9
C43 C44 H44 119.9
C25 C24 C23 120.6(2)
C25 C24 H24 119.7
C23 C24 H24 119.7
C51 C52 C53 122.0(3)
C51 C52 H52 119.0
C53 C52 H52 119.0
C39 C38 C37 120.2(3)
C39 C38 H38 119.9
C37 C38 H38 119.9
C40 C39 C38 119.8(3)
C40 C39 H39 120.1
C38 C39 H39 120.1
C39 C40 C41 120.6(3)
C39 C40 H40 119.7
C41 C40 H40 119.7
C33 C34 H34A 109.5
C33 C34 H34B 109.5
H34A C34 H34B 109.5
C33 C34 H34C 109.5
H34A C34 H34C 109.5
H34B C34 H34C 109.5
C33 C35 H35A 109.5
C33 C35 H35B 109.5
H35A C35 H35B 109.5
C33 C35 H35C 109.5
H35A C35 H35C 109.5
H35B C35 H35C 109.5
C4A C5A C6A 119.8(4)
C4A C5A H5A 120.1
C6A C5A H5A 120.1
C5A C4A C3A 120.4(3)
C5A C4A H4A 119.8
C3A C4A H4A 119.8
C4A C3A C2A 119.7(3)
C4A C3A H3A 120.1
C2A C3A H3A 120.1
C1A C2A C3A 119.8(3)
C1A C2A H2A 120.1
C3A C2A H2A 120.1
C6A C1A C2A 119.8(4)
C6A C1A H1A 120.1
C2A C1A H1A 120.1
C5A C6A C1A 120.5(3)
C5A C6A H6A 119.7
C1A C6A H6A 119.7
C1B C2B C3B 119.9(4)
C1B C2B H2B 120.0
C3B C2B H2B 120.0
C2B C1B C6B 120.3(5)
C2B C1B H1B 119.8
C6B C1B H1B 119.8
C1B C6B C5B 119.9(4)
C1B C6B H6B 120.0
C5B C6B H6B 120.0
C6B C5B C4B 119.6(4)
C6B C5B H5B 120.2
C4B C5B H5B 120.2
C4B C3B C2B 120.5(4)
C4B C3B H3B 119.8
C2B C3B H3B 119.8
C3B C4B C5B 119.8(5)
C3B C4B H4B 120.1
C5B C4B H4B 120.1
C48 N3 P2 126.97(17)
C9 N2 C12 109.35(19)
C9 N2 H2C 125.3
C12 N2 H2C 125.3
C27 N1 P1 128.77(17)
C55 C54 C51 111.7(7)
C55 C54 C56 95.2(10)
C51 C54 C56 106.6(7)
C55 C54 H54 113.9
C51 C54 H54 113.9
C56 C54 H54 113.9
C56D C54D C51 117.0(10)
C56D C54D C55D 131.2(11)
C51 C54D C55D 104.1(8)
C56D C54D H54D 99.1
C51 C54D H54D 99.1
C55D C54D H54D 99.1
C54D C55D H55D 109.5
C54D C55D H55E 109.5
H55D C55D H55E 109.5
C54D C55D H55F 109.5
H55D C55D H55F 109.5
H55E C55D H55F 109.5
C54D C56D H56D 109.5
C54D C56D H56E 109.5
H56D C56D H56E 109.5
C54D C56D H56F 109.5
H56D C56D H56F 109.5
H56E C56D H56F 109.5

loop_
_geom_bond_atom_site_label_1
_geom_bond_atom_site_label_2
_geom_bond_distance
P2 N3 1.574(2)
P2 C8 1.795(2)
P2 C42 1.813(2)
P2 C36 1.813(2)
P1 N1 1.573(2)
P1 C1 1.797(2)
P1 C15 1.810(2)
P1 C21 1.816(2)
C12 N2 1.379(3)
C12 C1 1.398(3)
C12 C11 1.414(3)
C42 C47 1.389(3)
C42 C43 1.395(3)
C8 C7 1.396(3)
C8 C9 1.403(3)
C2 C1 1.395(3)
C2 C3 1.400(3)
C2 H2 0.9500
C21 C22 1.393(3)
C21 C26 1.394(3)
C15 C16 1.388(3)
C15 C20 1.393(3)
C11 C4 1.394(3)
C11 C10 1.448(3)
C7 C6 1.395(3)
C7 H7 0.9500
C10 C5 1.397(3)
C10 C9 1.411(3)
C48 N3 1.394(3)
C48 C53 1.398(4)
C48 C49 1.404(4)
C26 C25 1.385(4)
C26 H26 0.9500
C28 C29 1.380(4)
C28 C27 1.399(3)
C28 H28 0.9500
C9 N2 1.377(3)
C32 C31 1.385(3)
C32 C27 1.397(3)
C32 H32 0.9500
C36 C41 1.380(4)
C36 C37 1.390(3)
C22 C23 1.388(3)
C22 H22 0.9500
C4 C3 1.386(3)
C4 H4 0.9500
C3 C13 1.505(3)
C31 C30 1.387(4)
C31 H31 0.9500
C6 C5 1.377(4)
C6 C14 1.514(3)
C25 C24 1.375(4)
C25 H25 0.9500
C29 C30 1.392(4)
C29 H29 0.9500
C27 N1 1.398(3)
C53 C52 1.393(4)
C53 H53 0.9500
C49 C50 1.383(4)
C49 H49 0.9500
C23 C24 1.378(4)
C23 H23 0.9500
C18 C19 1.372(4)
C18 C17 1.374(4)
C18 H18 0.9500
C16 C17 1.382(4)
C16 H16 0.9500
C47 C46 1.391(3)
C47 H47 0.9500
C30 C33 1.521(4)
C20 C19 1.383(4)
C20 H20 0.9500
C5 H5 0.9500
C13 H13A 0.9800
C13 H13B 0.9800
C13 H13C 0.9800
C45 C46 1.367(4)
C45 C44 1.382(4)
C45 H45 0.9500
C14 H14A 0.9800
C14 H14B 0.9800
C14 H14C 0.9800
C43 C44 1.391(4)
C43 H43 0.9500
C19 H19 0.9500
C46 H46 0.9500
C37 C38 1.385(4)
C37 H37 0.9500
C41 C40 1.376(4)
C41 H41 0.9500
C33 C34 1.511(4)
C33 C35 1.517(4)
C33 H33 1.0000
C17 H17 0.9500
C50 C51 1.373(5)
C50 H50 0.9500
C51 C52 1.391(5)
C51 C54D 1.532(13)
C51 C54 1.542(9)
C44 H44 0.9500
C24 H24 0.9500
C52 H52 0.9500
C38 C39 1.369(4)
C38 H38 0.9500
C39 C40 1.364(4)
C39 H39 0.9500
C40 H40 0.9500
C34 H34A 0.9800
C34 H34B 0.9800
C34 H34C 0.9800
C35 H35A 0.9800
C35 H35B 0.9800
C35 H35C 0.9800
C5A C4A 1.362(5)
C5A C6A 1.362(5)
C5A H5A 0.9500
C4A C3A 1.367(5)
C4A H4A 0.9500
C3A C2A 1.374(5)
C3A H3A 0.9500
C2A C1A 1.370(5)
C2A H2A 0.9500
C1A C6A 1.364(5)
C1A H1A 0.9500
C6A H6A 0.9500
C2B C1B 1.358(6)
C2B C3B 1.382(7)
C2B H2B 0.9500
C1B C6B 1.359(5)
C1B H1B 0.9500
C6B C5B 1.375(6)
C6B H6B 0.9500
C5B C4B 1.390(6)
C5B H5B 0.9500
C3B C4B 1.339(6)
C3B H3B 0.9500
C4B H4B 0.9500
N2 H2C 0.8800
C54 C55 1.444(12)
C54 C56 1.625(15)
C54 H54 1.0000
C55 H55A 0.9800
C55 H55B 0.9800
C55 H55C 0.9800
C56 H56A 0.9800
C56 H56B 0.9800
C56 H56C 0.9800
C54D C56D 1.318(16)
C54D C55D 1.683(18)
C54D H54D 1.0000
C55D H55D 0.9800
C55D H55E 0.9800
C55D H55F 0.9800
C56D H56D 0.9800
C56D H56E 0.9800
C56D H56F 0.9800

loop_
_geom_hbond_atom_site_label_D
_geom_hbond_atom_site_label_H
_geom_hbond_atom_site_label_A
_geom_hbond_distance_DH
_geom_hbond_distance_HA
_geom_hbond_distance_DA
_geom_hbond_angle_DHA
N2 H2C N3 0.88 3.10 3.501(3) 110.3
N2 H2C N1 0.88 2.14 2.742(3) 125.3

loop_
_geom_torsion_atom_site_label_1
_geom_torsion_atom_site_label_2
_geom_torsion_atom_site_label_3
_geom_torsion_atom_site_label_4
_geom_torsion
N3 P2 C42 C47 -13.0(2)
C8 P2 C42 C47 -129.75(19)
C36 P2 C42 C47 116.98(19)
N3 P2 C42 C43 162.06(19)
C8 P2 C42 C43 45.3(2)
C36 P2 C42 C43 -68.0(2)
N3 P2 C8 C7 110.3(2)
C42 P2 C8 C7 -126.7(2)
C36 P2 C8 C7 -13.6(2)
N3 P2 C8 C9 -70.7(2)
C42 P2 C8 C9 52.3(2)
C36 P2 C8 C9 165.33(19)
N1 P1 C21 C22 152.3(2)
C1 P1 C21 C22 -90.1(2)
C15 P1 C21 C22 24.1(2)
N1 P1 C21 C26 -26.2(2)
C1 P1 C21 C26 91.4(2)
C15 P1 C21 C26 -154.36(19)
N1 P1 C15 C16 94.5(2)
C1 P1 C15 C16 -22.6(2)
C21 P1 C15 C16 -136.8(2)
N1 P1 C15 C20 -79.0(2)
C1 P1 C15 C20 163.92(19)
C21 P1 C15 C20 49.7(2)
N2 C12 C11 C4 177.0(2)
C1 C12 C11 C4 -1.5(3)
N2 C12 C11 C10 -1.0(3)
C1 C12 C11 C10 -179.5(2)
C9 C8 C7 C6 -0.5(4)
P2 C8 C7 C6 178.44(19)
C4 C11 C10 C5 3.2(5)
C12 C11 C10 C5 -179.2(3)
C4 C11 C10 C9 -175.9(3)
C12 C11 C10 C9 1.6(3)
C3 C2 C1 C12 -2.6(4)
C3 C2 C1 P1 177.46(19)
N2 C12 C1 C2 -175.0(2)
C11 C12 C1 C2 3.2(3)
N2 C12 C1 P1 5.0(4)
C11 C12 C1 P1 -176.81(18)
N1 P1 C1 C2 -172.20(19)
C15 P1 C1 C2 -48.8(2)
C21 P1 C1 C2 63.4(2)
N1 P1 C1 C12 7.8(2)
C15 P1 C1 C12 131.2(2)
C21 P1 C1 C12 -116.6(2)
C22 C21 C26 C25 -1.2(4)
P1 C21 C26 C25 177.38(19)
C7 C8 C9 N2 -180.0(2)
P2 C8 C9 N2 1.0(3)
C7 C8 C9 C10 2.8(3)
P2 C8 C9 C10 -176.19(17)
C5 C10 C9 N2 179.0(2)
C11 C10 C9 N2 -1.7(3)
C5 C10 C9 C8 -3.3(3)
C11 C10 C9 C8 176.0(2)
N3 P2 C36 C41 147.9(2)
C8 P2 C36 C41 -93.4(2)
C42 P2 C36 C41 17.6(3)
N3 P2 C36 C37 -31.3(2)
C8 P2 C36 C37 87.4(2)
C42 P2 C36 C37 -161.6(2)
C26 C21 C22 C23 1.7(4)
P1 C21 C22 C23 -176.81(19)
C12 C11 C4 C3 -1.1(3)
C10 C11 C4 C3 176.2(3)
C11 C4 C3 C2 1.7(4)
C11 C4 C3 C13 -178.4(2)
C1 C2 C3 C4 0.1(4)
C1 C2 C3 C13 -179.8(2)
C27 C32 C31 C30 0.3(4)
C8 C7 C6 C5 -1.3(4)
C8 C7 C6 C14 -179.8(2)
C21 C26 C25 C24 -0.5(4)
C27 C28 C29 C30 -1.7(4)
C31 C32 C27 N1 175.0(2)
C31 C32 C27 C28 -1.5(4)
C29 C28 C27 C32 2.2(4)
C29 C28 C27 N1 -174.6(2)
N3 C48 C53 C52 178.3(2)
C49 C48 C53 C52 -1.0(4)
N3 C48 C49 C50 -178.4(2)
C53 C48 C49 C50 0.8(4)
C21 C22 C23 C24 -0.5(4)
C20 C15 C16 C17 -1.6(4)
P1 C15 C16 C17 -175.2(2)
C43 C42 C47 C46 -0.3(4)
P2 C42 C47 C46 174.89(19)
C32 C31 C30 C29 0.4(4)
C32 C31 C30 C33 -177.9(2)
C28 C29 C30 C31 0.3(4)
C28 C29 C30 C33 178.6(2)
C16 C15 C20 C19 0.8(4)
P1 C15 C20 C19 174.5(2)
C7 C6 C5 C10 0.8(4)
C14 C6 C5 C10 179.3(2)
C9 C10 C5 C6 1.4(4)
C11 C10 C5 C6 -177.7(3)
C47 C42 C43 C44 -1.0(4)
P2 C42 C43 C44 -176.01(19)
C17 C18 C19 C20 -1.8(4)
C15 C20 C19 C18 1.0(4)
C44 C45 C46 C47 -0.7(4)
C42 C47 C46 C45 1.2(4)
C41 C36 C37 C38 2.0(4)
P2 C36 C37 C38 -178.7(2)
C37 C36 C41 C40 -2.2(4)
P2 C36 C41 C40 178.7(2)
C31 C30 C33 C34 -19.4(4)
C29 C30 C33 C34 162.4(3)
C31 C30 C33 C35 107.2(3)
C29 C30 C33 C35 -71.0(4)
C19 C18 C17 C16 1.0(4)
C15 C16 C17 C18 0.8(4)
C48 C49 C50 C51 0.3(4)
C49 C50 C51 C52 -1.2(5)
C49 C50 C51 C54D 179.9(7)
C49 C50 C51 C54 179.3(4)
C46 C45 C44 C43 -0.6(4)
C42 C43 C44 C45 1.5(4)
C26 C25 C24 C23 1.7(4)
C22 C23 C24 C25 -1.2(4)
C50 C51 C52 C53 1.0(4)
C54D C51 C52 C53 -179.9(6)
C54 C51 C52 C53 -179.6(5)
C48 C53 C52 C51 0.1(4)
C36 C37 C38 C39 -0.5(5)
C37 C38 C39 C40 -1.0(5)
C38 C39 C40 C41 0.9(5)
C36 C41 C40 C39 0.7(5)
C6A C5A C4A C3A 0.4(5)
C5A C4A C3A C2A 0.0(5)
C4A C3A C2A C1A -0.3(5)
C3A C2A C1A C6A 0.3(5)
C4A C5A C6A C1A -0.4(5)
C2A C1A C6A C5A 0.0(5)
C3B C2B C1B C6B -0.8(7)
C2B C1B C6B C5B 0.7(7)
C1B C6B C5B C4B -1.1(7)
C1B C2B C3B C4B 1.2(7)
C2B C3B C4B C5B -1.5(7)
C6B C5B C4B C3B 1.5(7)
C53 C48 N3 P2 174.22(18)
C49 C48 N3 P2 -6.6(3)
C8 P2 N3 C48 -170.74(19)
C42 P2 N3 C48 74.1(2)
C36 P2 N3 C48 -51.8(2)
C8 C9 N2 C12 -176.3(2)
C10 C9 N2 C12 1.2(3)
C1 C12 N2 C9 178.3(2)
C11 C12 N2 C9 -0.1(3)
C32 C27 N1 P1 27.8(4)
C28 C27 N1 P1 -155.8(2)
C1 P1 N1 C27 -179.5(2)
C15 P1 N1 C27 62.1(2)
C21 P1 N1 C27 -60.6(2)
C50 C51 C54 C55 108.8(9)
C52 C51 C54 C55 -70.6(10)
C54D C51 C54 C55 -69(3)
C50 C51 C54 C56 -148.3(7)
C52 C51 C54 C56 32.2(9)
C54D C51 C54 C56 33(2)
C50 C51 C54D C56D -93.4(15)
C52 C51 C54D C56D 87.6(14)
C54 C51 C54D C56D -91(3)
C50 C51 C54D C55D 59.6(11)
C52 C51 C54D C55D -119.4(8)
C54 C51 C54D C55D 62(3)
